data_7029611
loop_
_publ_author_name
'Ishtaiwi, Zakariyya'
'R\"uffer, Tobias'
'Klaib, Sami'
'Buschbeck, Roy'
'Walfort, Bernhard'
'Lang, Heinrich'

_publ_section_title
;
 Porphyrins with a carbosilane dendrimer periphery as synthetic components
 for supramolecular self-assembly.
;
_journal_issue 21
_journal_name_full 'Dalton transactions (Cambridge, England : 2003)'
_journal_page_first 7868
_journal_page_last 7888
_journal_paper_doi 10.1039/c3dt53535e
_journal_volume 43
_journal_year 2014
_chemical_formula_moiety 'C72 H78 N4 Si4'
_chemical_formula_sum 'C72 H78 N4 Si4'
_chemical_formula_weight 1111.74
_chemical_name_systematic
;
 ?
;
_space_group_IT_number 2
_symmetry_cell_setting triclinic
_symmetry_space_group_name_Hall '-P 1'
_symmetry_space_group_name_H-M 'P -1'
_atom_sites_solution_hydrogens geom
_atom_sites_solution_primary direct
_atom_sites_solution_secondary difmap
_audit_creation_method SHELXL-97
_cell_angle_alpha 78.442(13)
_cell_angle_beta 87.750(12)
_cell_angle_gamma 65.942(10)
_cell_formula_units_Z 1
_cell_length_a 10.524(7)
_cell_length_b 10.624(5)
_cell_length_c 18.868(9)
_cell_measurement_reflns_used 5084
_cell_measurement_temperature 298(2)
_cell_measurement_theta_max 25.73
_cell_measurement_theta_min 2.41
_cell_volume 1885.1(18)
_computing_cell_refinement Saint
_computing_data_collection Smart
_computing_data_reduction Saint
_computing_structure_refinement 'SHELXL-97 (Sheldrick, 1997)'
_computing_structure_solution 'SHELXS-97 (Sheldrick, 1990)'
_diffrn_ambient_temperature 298(2)
_diffrn_measured_fraction_theta_full 0.970
_diffrn_measured_fraction_theta_max 0.970
_diffrn_measurement_device_type 'Bruker Smart CCD 1k'
_diffrn_measurement_method '\w scans'
_diffrn_radiation_monochromator graphite
_diffrn_radiation_source 'fine-focus sealed tube'
_diffrn_radiation_type MoK\a
_diffrn_radiation_wavelength 0.71073
_diffrn_reflns_av_R_equivalents 0.0301
_diffrn_reflns_av_sigmaI/netI 0.0263
_diffrn_reflns_limit_h_max 12
_diffrn_reflns_limit_h_min -12
_diffrn_reflns_limit_k_max 12
_diffrn_reflns_limit_k_min -12
_diffrn_reflns_limit_l_max 21
_diffrn_reflns_limit_l_min 0
_diffrn_reflns_number 17013
_diffrn_reflns_theta_full 24.99
_diffrn_reflns_theta_max 24.99
_diffrn_reflns_theta_min 2.12
_diffrn_standards_decay_% 0
_diffrn_standards_interval_count 50
_diffrn_standards_interval_time 10
_diffrn_standards_number 2
_exptl_absorpt_coefficient_mu 0.116
_exptl_absorpt_correction_T_max 0.99999
_exptl_absorpt_correction_T_min 0.79981
_exptl_absorpt_correction_type multi-scan
_exptl_absorpt_process_details sadabs
_exptl_crystal_colour purple
_exptl_crystal_density_diffrn 0.979
_exptl_crystal_density_method 'not measured'
_exptl_crystal_description block
_exptl_crystal_F_000 594
_exptl_crystal_size_max 0.2
_exptl_crystal_size_mid 0.2
_exptl_crystal_size_min 0.1
_refine_diff_density_max 0.415
_refine_diff_density_min -0.340
_refine_diff_density_rms 0.047
_refine_ls_extinction_method none
_refine_ls_goodness_of_fit_ref 1.092
_refine_ls_hydrogen_treatment mixed
_refine_ls_matrix_type full
_refine_ls_number_parameters 497
_refine_ls_number_reflns 6430
_refine_ls_number_restraints 324
_refine_ls_restrained_S_all 1.147
_refine_ls_R_factor_all 0.0888
_refine_ls_R_factor_gt 0.0721
_refine_ls_shift/su_max 0.001
_refine_ls_shift/su_mean 0.000
_refine_ls_structure_factor_coef Fsqd
_refine_ls_weighting_details 'calc w=1/[\s^2^(Fo^2^)+(0.1165P)^2^+0.7993P] where P=(Fo^2^+2Fc^2^)/3'
_refine_ls_weighting_scheme calc
_refine_ls_wR_factor_gt 0.2033
_refine_ls_wR_factor_ref 0.2209
_reflns_number_gt 5026
_reflns_number_total 6430
_reflns_threshold_expression >2sigma(I)
_cod_data_source_file c3dt53535e2.cif
_cod_data_source_block nic5xpr
_cod_depositor_comments 'Adding full bibliography for 7029611--7029615.cif.'
_cod_original_cell_volume 1885.1(17)
_cod_original_sg_symbol_H-M P-1
_cod_database_code 7029611

loop_
_symmetry_equiv_pos_as_xyz
'x, y, z'
'-x, -y, -z'

loop_
_atom_site_label
_atom_site_type_symbol
_atom_site_fract_x
_atom_site_fract_y
_atom_site_fract_z
_atom_site_U_iso_or_equiv
_atom_site_adp_type
_atom_site_occupancy
_atom_site_symmetry_multiplicity
_atom_site_calc_flag
_atom_site_refinement_flags
_atom_site_disorder_assembly
_atom_site_disorder_group
N2 N 0.1966(2) 0.9016(2) 0.55641(11) 0.0498(5) Uani 1 1 d . . .
N1 N 0.0934(2) 0.9524(2) 0.39913(12) 0.0509(5) Uani 1 1 d . . .
C5 C 0.3461(3) 0.8242(3) 0.45019(13) 0.0498(6) Uani 1 1 d . . .
C4 C 0.2378(2) 0.8777(3) 0.39242(13) 0.0508(6) Uani 1 1 d . . .
C14 C 0.7820(3) 0.6256(3) 0.38355(15) 0.0571(6) Uani 1 1 d . A .
C11 C 0.4974(3) 0.7541(3) 0.42789(13) 0.0505(6) Uani 1 1 d . . .
C9 C 0.2273(3) 0.8768(3) 0.63295(13) 0.0493(6) Uani 1 1 d . . .
C8 C 0.3784(3) 0.7895(3) 0.65194(14) 0.0567(6) Uani 1 1 d . . .
H8 H 0.4228 0.7592 0.6977 0.068 Uiso 1 1 calc R . .
C17 C 0.1793(3) 0.8897(3) 0.76873(13) 0.0571(6) Uani 1 1 d . . .
C6 C 0.3252(3) 0.8328(3) 0.52669(13) 0.0505(6) Uani 1 1 d . . .
C7 C 0.4388(3) 0.7634(3) 0.58655(14) 0.0559(6) Uani 1 1 d . . .
H7 H 0.5328 0.7121 0.5805 0.067 Uiso 1 1 calc R . .
C12 C 0.5476(3) 0.6168(3) 0.41050(17) 0.0624(7) Uani 1 1 d . . .
H12 H 0.4897 0.5694 0.4134 0.075 Uiso 1 1 calc R . .
C10 C 0.1275(3) 0.9274(3) 0.68668(13) 0.0516(6) Uani 1 1 d . . .
C2 C 0.1238(3) 0.9357(3) 0.27702(14) 0.0627(7) Uani 1 1 d . . .
H2 H 0.1061 0.9437 0.2281 0.075 Uiso 1 1 calc R . .
C1 C 0.0203(3) 0.9914(3) 0.32971(13) 0.0516(6) Uani 1 1 d . . .
C3 C 0.2547(3) 0.8680(3) 0.31428(15) 0.0610(7) Uani 1 1 d . . .
H3 H 0.3390 0.8239 0.2936 0.073 Uiso 1 1 calc R . .
C15 C 0.7309(3) 0.7627(3) 0.40205(17) 0.0648(7) Uani 1 1 d . . .
H15 H 0.7890 0.8098 0.3997 0.078 Uiso 1 1 calc R . .
C16 C 0.5915(3) 0.8261(3) 0.42393(16) 0.0629(7) Uani 1 1 d . . .
H16 H 0.5597 0.9143 0.4359 0.075 Uiso 1 1 calc R . .
C13 C 0.6867(3) 0.5539(3) 0.38883(17) 0.0649(7) Uani 1 1 d . . .
H13 H 0.7186 0.4650 0.3776 0.078 Uiso 1 1 calc R . .
C18 C 0.2702(3) 0.9467(4) 0.79378(16) 0.0738(8) Uani 1 1 d . . .
H18 H 0.3033 1.0023 0.7606 0.089 Uiso 1 1 calc R . .
C22 C 0.1331(4) 0.7989(4) 0.82224(16) 0.0759(9) Uani 1 1 d . . .
H22 H 0.0767 0.7598 0.8073 0.091 Uiso 1 1 calc R . .
C20 C 0.2623(4) 0.8279(4) 0.92511(16) 0.0819(10) Uani 1 1 d . B .
C19 C 0.3098(4) 0.9171(5) 0.87073(18) 0.0872(11) Uani 1 1 d . . .
H19 H 0.3665 0.9558 0.8856 0.105 Uiso 1 1 calc R . .
C21 C 0.1742(4) 0.7692(4) 0.89855(17) 0.0876(10) Uani 1 1 d . . .
H21 H 0.1434 0.7110 0.9314 0.105 Uiso 1 1 calc R . .
Si1 Si 0.97042(8) 0.54427(9) 0.35217(5) 0.0654(3) Uani 1 1 d D . .
C23 C 1.1027(15) 0.5727(15) 0.4109(7) 0.078(3) Uani 0.680(9) 1 d PDU A 1
H23A H 1.1905 0.5479 0.3882 0.116 Uiso 0.680(9) 1 calc PR A 1
H23B H 1.1155 0.5144 0.4583 0.116 Uiso 0.680(9) 1 calc PR A 1
H23C H 1.0669 0.6697 0.4149 0.116 Uiso 0.680(9) 1 calc PR A 1
C24 C 1.0204(12) 0.3431(9) 0.3595(11) 0.092(2) Uani 0.680(9) 1 d PDU A 1
H24A H 0.9871 0.3065 0.4042 0.110 Uiso 0.680(9) 1 calc PR A 1
H24B H 0.9752 0.3300 0.3195 0.110 Uiso 0.680(9) 1 calc PR A 1
C25 C 1.1811(7) 0.2594(7) 0.3582(5) 0.0950(18) Uani 0.680(9) 1 d PDU A 1
H25 H 1.2349 0.2298 0.4011 0.114 Uiso 0.680(9) 1 calc PR A 1
C26 C 1.2434(9) 0.2289(11) 0.2970(5) 0.117(3) Uani 0.680(9) 1 d PDU A 1
H26A H 1.1907 0.2579 0.2537 0.140 Uiso 0.680(9) 1 calc PR A 1
H26B H 1.3394 0.1788 0.2977 0.140 Uiso 0.680(9) 1 calc PR A 1
C27 C 0.981(2) 0.638(2) 0.2508(5) 0.0880(19) Uani 0.680(9) 1 d PDU A 1
H27A H 0.9539 0.7370 0.2490 0.106 Uiso 0.680(9) 1 calc PR A 1
H27B H 1.0772 0.5986 0.2370 0.106 Uiso 0.680(9) 1 calc PR A 1
C28 C 0.8876(12) 0.6206(13) 0.1944(6) 0.109(2) Uani 0.680(9) 1 d PDU A 1
H28 H 0.7924 0.6653 0.1999 0.130 Uiso 0.680(9) 1 calc PR A 1
C29 C 0.9213(14) 0.5540(15) 0.1409(7) 0.142(4) Uani 0.680(9) 1 d PDU A 1
H29A H 1.0146 0.5065 0.1318 0.170 Uiso 0.680(9) 1 calc PR A 1
H29B H 0.8521 0.5539 0.1118 0.170 Uiso 0.680(9) 1 calc PR A 1
C23' C 1.093(4) 0.577(4) 0.4084(18) 0.114(9) Uani 0.320(9) 1 d PDU A 2
H23D H 1.1197 0.6470 0.3803 0.171 Uiso 0.320(9) 1 calc PR A 2
H23E H 1.1739 0.4910 0.4232 0.171 Uiso 0.320(9) 1 calc PR A 2
H23F H 1.0470 0.6090 0.4504 0.171 Uiso 0.320(9) 1 calc PR A 2
C24' C 1.015(3) 0.3467(19) 0.358(2) 0.092(4) Uani 0.320(9) 1 d PDU A 2
H24C H 1.0348 0.2971 0.4077 0.111 Uiso 0.320(9) 1 calc PR A 2
H24D H 0.9353 0.3365 0.3394 0.111 Uiso 0.320(9) 1 calc PR A 2
C25' C 1.1451(12) 0.2803(14) 0.3116(10) 0.091(3) Uani 0.320(9) 1 d PDU A 2
H25' H 1.1357 0.3015 0.2613 0.109 Uiso 0.320(9) 1 calc PR A 2
C26' C 1.2652(14) 0.1962(17) 0.3437(12) 0.106(4) Uani 0.320(9) 1 d PDU A 2
H26C H 1.2748 0.1749 0.3940 0.127 Uiso 0.320(9) 1 calc PR A 2
H26D H 1.3416 0.1573 0.3164 0.127 Uiso 0.320(9) 1 calc PR A 2
C27' C 0.965(5) 0.636(5) 0.2533(11) 0.101(4) Uani 0.320(9) 1 d PDU A 2
H27C H 0.9591 0.7296 0.2533 0.121 Uiso 0.320(9) 1 calc PR A 2
H27D H 1.0539 0.5854 0.2337 0.121 Uiso 0.320(9) 1 calc PR A 2
C28' C 0.848(3) 0.652(3) 0.1995(14) 0.107(3) Uani 0.320(9) 1 d PDU A 2
H28' H 0.7581 0.7107 0.2086 0.128 Uiso 0.320(9) 1 calc PR A 2
C29' C 0.860(3) 0.594(3) 0.1435(16) 0.138(6) Uani 0.320(9) 1 d PDU A 2
H29C H 0.9477 0.5344 0.1315 0.166 Uiso 0.320(9) 1 calc PR A 2
H29D H 0.7815 0.6125 0.1156 0.166 Uiso 0.320(9) 1 calc PR A 2
Si2 Si 0.30110(14) 0.79780(18) 1.03027(5) 0.1185(5) Uani 1 1 d D . .
C30 C 0.1268(9) 0.8282(13) 1.0791(4) 0.125(3) Uani 0.512(6) 1 d PDU B 1
H30A H 0.1427 0.8185 1.1300 0.188 Uiso 0.512(6) 1 calc PR B 1
H30B H 0.0936 0.7599 1.0714 0.188 Uiso 0.512(6) 1 calc PR B 1
H30C H 0.0586 0.9211 1.0597 0.188 Uiso 0.512(6) 1 calc PR B 1
C31 C 0.415(2) 0.6000(15) 1.0718(6) 0.223(7) Uani 0.512(6) 1 d PDU B 1
H31A H 0.3968 0.5436 1.0424 0.268 Uiso 0.512(6) 1 calc PR B 1
H31B H 0.5121 0.5851 1.0664 0.268 Uiso 0.512(6) 1 calc PR B 1
C32 C 0.399(2) 0.541(2) 1.1522(6) 0.246(7) Uani 0.512(6) 1 d PDU B 1
H32 H 0.3425 0.4918 1.1534 0.295 Uiso 0.512(6) 1 calc PR B 1
C33 C 0.432(2) 0.535(2) 1.2129(6) 0.254(9) Uani 0.512(6) 1 d PDU B 1
H33A H 0.4888 0.5785 1.2217 0.305 Uiso 0.512(6) 1 calc PR B 1
H33B H 0.4010 0.4867 1.2514 0.305 Uiso 0.512(6) 1 calc PR B 1
C34 C 0.3786(13) 0.9240(15) 1.0539(7) 0.162(4) Uani 0.512(6) 1 d PDU B 1
H34A H 0.4134 0.8907 1.1040 0.194 Uiso 0.512(6) 1 calc PR B 1
H34B H 0.4578 0.9161 1.0242 0.194 Uiso 0.512(6) 1 calc PR B 1
C35 C 0.2797(17) 1.0818(18) 1.0438(9) 0.190(4) Uani 0.512(6) 1 d PDU B 1
H35 H 0.2266 1.1330 1.0013 0.228 Uiso 0.512(6) 1 calc PR B 1
C36 C 0.277(2) 1.137(2) 1.1002(11) 0.213(7) Uani 0.512(6) 1 d PDU B 1
H36A H 0.3318 1.0825 1.1417 0.256 Uiso 0.512(6) 1 calc PR B 1
H36B H 0.2203 1.2319 1.0987 0.256 Uiso 0.512(6) 1 calc PR B 1
C30' C 0.275(2) 0.6219(18) 1.0793(7) 0.243(9) Uani 0.488(6) 1 d PDU B 2
H30D H 0.3506 0.5404 1.0685 0.365 Uiso 0.488(6) 1 calc PR B 2
H30E H 0.1886 0.6262 1.0619 0.365 Uiso 0.488(6) 1 calc PR B 2
H30F H 0.2737 0.6161 1.1308 0.365 Uiso 0.488(6) 1 calc PR B 2
C31' C 0.4999(11) 0.738(2) 1.0494(6) 0.216(7) Uani 0.488(6) 1 d PDU B 2
H31C H 0.5554 0.6636 1.0243 0.259 Uiso 0.488(6) 1 calc PR B 2
H31D H 0.5277 0.8158 1.0365 0.259 Uiso 0.488(6) 1 calc PR B 2
C32' C 0.5095(18) 0.682(2) 1.1350(7) 0.258(7) Uani 0.488(6) 1 d PDU B 2
H32' H 0.4952 0.7553 1.1586 0.310 Uiso 0.488(6) 1 calc PR B 2
C33' C 0.531(3) 0.569(2) 1.1818(11) 0.298(9) Uani 0.488(6) 1 d PDU B 2
H33C H 0.5468 0.4858 1.1664 0.357 Uiso 0.488(6) 1 calc PR B 2
H33D H 0.5299 0.5696 1.2310 0.357 Uiso 0.488(6) 1 calc PR B 2
C34' C 0.1930(12) 0.9474(15) 1.0662(6) 0.165(4) Uani 0.488(6) 1 d PDU B 2
H34C H 0.0972 0.9600 1.0600 0.198 Uiso 0.488(6) 1 calc PR B 2
H34D H 0.2147 0.9250 1.1180 0.198 Uiso 0.488(6) 1 calc PR B 2
C35' C 0.2000(18) 1.088(2) 1.0361(9) 0.187(5) Uani 0.488(6) 1 d PDU B 2
H35' H 0.1980 1.1155 0.9861 0.224 Uiso 0.488(6) 1 calc PR B 2
C36' C 0.208(2) 1.172(2) 1.0751(12) 0.199(5) Uani 0.488(6) 1 d PDU B 2
H36C H 0.2107 1.1483 1.1254 0.239 Uiso 0.488(6) 1 calc PR B 2
H36D H 0.2124 1.2570 1.0527 0.239 Uiso 0.488(6) 1 calc PR B 2
H1 H 0.054(3) 0.971(3) 0.4374(19) 0.072(9) Uiso 1 1 d . . .

loop_
_atom_site_aniso_label
_atom_site_aniso_U_11
_atom_site_aniso_U_22
_atom_site_aniso_U_33
_atom_site_aniso_U_23
_atom_site_aniso_U_13
_atom_site_aniso_U_12
N2 0.0468(11) 0.0591(12) 0.0421(11) -0.0157(9) 0.0057(8) -0.0182(9)
N1 0.0494(11) 0.0629(13) 0.0399(11) -0.0185(9) 0.0083(9) -0.0194(10)
C5 0.0490(13) 0.0520(13) 0.0484(14) -0.0158(11) 0.0085(10) -0.0186(11)
C4 0.0474(13) 0.0582(14) 0.0466(13) -0.0180(11) 0.0094(10) -0.0187(11)
C14 0.0552(14) 0.0594(15) 0.0587(15) -0.0173(12) 0.0123(12) -0.0239(12)
C11 0.0489(13) 0.0564(14) 0.0452(13) -0.0157(11) 0.0092(10) -0.0185(11)
C9 0.0508(13) 0.0550(14) 0.0429(13) -0.0128(10) 0.0041(10) -0.0212(11)
C8 0.0510(14) 0.0673(16) 0.0455(13) -0.0109(12) -0.0016(11) -0.0177(12)
C17 0.0563(14) 0.0704(16) 0.0412(13) -0.0175(12) 0.0043(11) -0.0197(12)
C6 0.0500(13) 0.0555(14) 0.0471(13) -0.0132(11) 0.0063(10) -0.0218(11)
C7 0.0426(13) 0.0637(15) 0.0556(15) -0.0133(12) 0.0012(11) -0.0151(11)
C12 0.0528(15) 0.0614(16) 0.0805(19) -0.0278(14) 0.0154(13) -0.0256(12)
C10 0.0535(14) 0.0629(15) 0.0403(13) -0.0146(11) 0.0029(10) -0.0237(12)
C2 0.0630(16) 0.0813(19) 0.0407(13) -0.0225(13) 0.0078(11) -0.0221(14)
C1 0.0556(14) 0.0623(15) 0.0398(12) -0.0169(11) 0.0049(10) -0.0242(12)
C3 0.0542(15) 0.0750(18) 0.0504(15) -0.0254(13) 0.0149(12) -0.0183(13)
C15 0.0607(16) 0.0620(16) 0.081(2) -0.0222(14) 0.0207(14) -0.0327(13)
C16 0.0603(16) 0.0573(15) 0.0750(18) -0.0259(13) 0.0182(14) -0.0234(13)
C13 0.0565(15) 0.0578(15) 0.085(2) -0.0309(14) 0.0180(14) -0.0215(13)
C18 0.0761(19) 0.105(2) 0.0498(16) -0.0190(15) 0.0036(14) -0.0451(18)
C22 0.089(2) 0.095(2) 0.0516(16) -0.0121(15) 0.0007(15) -0.0462(19)
C20 0.073(2) 0.117(3) 0.0466(16) -0.0188(17) 0.0001(14) -0.0294(19)
C19 0.084(2) 0.135(3) 0.0577(18) -0.0293(19) -0.0019(16) -0.055(2)
C21 0.099(3) 0.111(3) 0.0498(17) -0.0024(17) 0.0047(16) -0.046(2)
Si1 0.0532(5) 0.0646(5) 0.0821(6) -0.0238(4) 0.0213(4) -0.0253(4)
C23 0.056(4) 0.082(5) 0.104(6) -0.019(5) -0.002(4) -0.037(4)
C24 0.068(3) 0.074(3) 0.139(4) -0.038(3) 0.034(3) -0.032(3)
C25 0.068(3) 0.077(3) 0.143(5) -0.043(4) 0.017(3) -0.025(3)
C26 0.072(4) 0.117(6) 0.164(7) -0.064(6) 0.032(4) -0.028(4)
C27 0.086(5) 0.102(3) 0.088(3) -0.028(3) 0.039(3) -0.051(3)
C28 0.117(7) 0.123(5) 0.088(4) -0.033(3) 0.022(4) -0.048(4)
C29 0.167(9) 0.141(8) 0.116(5) -0.053(5) 0.015(7) -0.049(7)
C23' 0.086(14) 0.102(14) 0.131(15) -0.008(13) 0.024(12) -0.024(11)
C24' 0.065(5) 0.077(5) 0.140(6) -0.041(5) 0.030(5) -0.029(5)
C25' 0.065(4) 0.077(4) 0.138(6) -0.053(5) 0.023(4) -0.024(4)
C26' 0.062(5) 0.083(8) 0.176(11) -0.045(9) 0.016(7) -0.024(5)
C27' 0.100(7) 0.111(6) 0.093(5) -0.033(5) 0.033(5) -0.042(6)
C28' 0.105(7) 0.118(6) 0.094(5) -0.031(5) 0.030(5) -0.041(6)
C29' 0.142(12) 0.147(12) 0.109(9) -0.043(8) 0.002(9) -0.035(10)
Si2 0.1109(9) 0.1828(14) 0.0463(6) -0.0229(7) -0.0082(5) -0.0434(9)
C30 0.146(8) 0.193(10) 0.063(4) -0.040(5) 0.020(5) -0.090(7)
C31 0.225(12) 0.252(12) 0.070(5) -0.019(7) -0.031(7) 0.022(11)
C32 0.236(12) 0.276(12) 0.093(5) 0.013(7) -0.021(7) 0.009(10)
C33 0.277(15) 0.247(13) 0.079(5) 0.009(8) -0.007(8) 0.035(12)
C34 0.137(8) 0.254(10) 0.122(7) -0.074(8) 0.001(6) -0.090(7)
C35 0.153(9) 0.264(9) 0.150(7) -0.080(7) 0.013(7) -0.065(8)
C36 0.177(14) 0.279(12) 0.164(12) -0.099(10) 0.011(10) -0.048(11)
C30' 0.242(16) 0.331(18) 0.069(7) 0.015(9) 0.000(10) -0.054(16)
C31' 0.112(8) 0.353(16) 0.090(6) -0.058(8) -0.051(6) 0.009(9)
C32' 0.170(9) 0.362(15) 0.110(7) -0.023(9) -0.034(8) 0.017(10)
C33' 0.253(14) 0.332(14) 0.132(9) -0.025(9) 0.004(10) 0.049(12)
C34' 0.125(7) 0.271(10) 0.096(6) -0.096(7) 0.013(5) -0.053(8)
C35' 0.151(8) 0.267(10) 0.132(7) -0.094(7) 0.012(7) -0.052(8)
C36' 0.174(13) 0.280(11) 0.153(11) -0.105(9) 0.026(9) -0.076(10)

loop_
_atom_type_symbol
_atom_type_description
_atom_type_scat_dispersion_real
_atom_type_scat_dispersion_imag
_atom_type_scat_source
C C 0.0033 0.0016 'International Tables Vol C Tables 4.2.6.8 and 6.1.1.4'
H H 0.0000 0.0000 'International Tables Vol C Tables 4.2.6.8 and 6.1.1.4'
N N 0.0061 0.0033 'International Tables Vol C Tables 4.2.6.8 and 6.1.1.4'
Si Si 0.0817 0.0704 'International Tables Vol C Tables 4.2.6.8 and 6.1.1.4'

loop_
_geom_angle_atom_site_label_1
_geom_angle_atom_site_label_2
_geom_angle_atom_site_label_3
_geom_angle
_geom_angle_site_symmetry_1
_geom_angle_site_symmetry_3
C6 N2 C9 105.27(19) . .
C4 N1 C1 110.2(2) . .
C4 N1 H1 126(2) . .
C1 N1 H1 124(2) . .
C4 C5 C6 126.5(2) . .
C4 C5 C11 116.4(2) . .
C6 C5 C11 117.1(2) . .
N1 C4 C5 126.4(2) . .
N1 C4 C3 105.5(2) . .
C5 C4 C3 128.0(2) . .
C15 C14 C13 118.1(2) . .
C15 C14 Si1 119.1(2) . .
C13 C14 Si1 122.8(2) . .
C12 C11 C16 119.4(2) . .
C12 C11 C5 119.8(2) . .
C16 C11 C5 120.8(2) . .
N2 C9 C10 125.9(2) . .
N2 C9 C8 111.6(2) . .
C10 C9 C8 122.5(2) . .
C7 C8 C9 105.3(2) . .
C7 C8 H8 127.4 . .
C9 C8 H8 127.4 . .
C18 C17 C22 118.2(2) . .
C18 C17 C10 121.6(2) . .
C22 C17 C10 120.1(2) . .
N2 C6 C5 125.5(2) . .
N2 C6 C7 109.5(2) . .
C5 C6 C7 125.0(2) . .
C8 C7 C6 108.4(2) . .
C8 C7 H7 125.8 . .
C6 C7 H7 125.8 . .
C13 C12 C11 119.4(2) . .
C13 C12 H12 120.3 . .
C11 C12 H12 120.3 . .
C9 C10 C1 123.8(2) . 2_576
C9 C10 C17 119.2(2) . .
C1 C10 C17 116.9(2) 2_576 .
C3 C2 C1 107.3(2) . .
C3 C2 H2 126.4 . .
C1 C2 H2 126.4 . .
N1 C1 C10 127.2(2) . 2_576
N1 C1 C2 107.5(2) . .
C10 C1 C2 125.3(2) 2_576 .
C2 C3 C4 109.5(2) . .
C2 C3 H3 125.2 . .
C4 C3 H3 125.2 . .
C16 C15 C14 120.2(2) . .
C16 C15 H15 119.9 . .
C14 C15 H15 119.9 . .
C15 C16 C11 121.0(2) . .
C15 C16 H16 119.5 . .
C11 C16 H16 119.5 . .
C12 C13 C14 122.0(2) . .
C12 C13 H13 119.0 . .
C14 C13 H13 119.0 . .
C17 C18 C19 120.5(3) . .
C17 C18 H18 119.8 . .
C19 C18 H18 119.8 . .
C21 C22 C17 120.7(3) . .
C21 C22 H22 119.6 . .
C17 C22 H22 119.6 . .
C21 C20 C19 116.7(3) . .
C21 C20 Si2 120.2(3) . .
C19 C20 Si2 122.9(3) . .
C18 C19 C20 121.8(3) . .
C18 C19 H19 119.1 . .
C20 C19 H19 119.1 . .
C22 C21 C20 122.0(3) . .
C22 C21 H21 119.0 . .
C20 C21 H21 119.0 . .
C23' Si1 C27' 110.0(13) . .
C23' Si1 C24' 113.8(14) . .
C27' Si1 C24' 109.9(13) . .
C23' Si1 C14 110.6(13) . .
C27' Si1 C14 106.0(15) . .
C24' Si1 C14 106.2(6) . .
C23' Si1 C23 1.7(17) . .
C27' Si1 C23 110.3(11) . .
C24' Si1 C23 112.2(14) . .
C14 Si1 C23 112.0(5) . .
C23' Si1 C24 112.0(15) . .
C27' Si1 C24 110.7(17) . .
C24' Si1 C24 1.8(18) . .
C14 Si1 C24 107.2(3) . .
C23 Si1 C24 110.4(6) . .
C23' Si1 C27 105.8(13) . .
C27' Si1 C27 4.7(16) . .
C24' Si1 C27 110.3(15) . .
C14 Si1 C27 110.1(6) . .
C23 Si1 C27 106.1(5) . .
C24 Si1 C27 111.1(6) . .
Si1 C23 H23A 109.5 . .
Si1 C23 H23B 109.5 . .
Si1 C23 H23C 109.5 . .
C25 C24 Si1 111.5(6) . .
C25 C24 H24A 109.3 . .
Si1 C24 H24A 109.3 . .
C25 C24 H24B 109.3 . .
Si1 C24 H24B 109.3 . .
H24A C24 H24B 108.0 . .
C26 C25 C24 121.7(12) . .
C26 C25 H25 119.1 . .
C24 C25 H25 119.1 . .
C25 C26 H26A 120.0 . .
C25 C26 H26B 120.0 . .
H26A C26 H26B 120.0 . .
C28 C27 Si1 114.0(8) . .
C28 C27 H27A 108.7 . .
Si1 C27 H27A 108.7 . .
C28 C27 H27B 108.7 . .
Si1 C27 H27B 108.7 . .
H27A C27 H27B 107.6 . .
C29 C28 C27 130.5(10) . .
C29 C28 H28 114.7 . .
C27 C28 H28 114.7 . .
C28 C29 H29A 120.0 . .
C28 C29 H29B 120.0 . .
H29A C29 H29B 120.0 . .
Si1 C23' H23D 109.5 . .
Si1 C23' H23E 109.5 . .
H23D C23' H23E 109.5 . .
Si1 C23' H23F 109.5 . .
H23D C23' H23F 109.5 . .
H23E C23' H23F 109.5 . .
C25' C24' Si1 110.4(12) . .
C25' C24' H24C 109.6 . .
Si1 C24' H24C 109.6 . .
C25' C24' H24D 109.6 . .
Si1 C24' H24D 109.6 . .
H24C C24' H24D 108.1 . .
C26' C25' C24' 120(2) . .
C26' C25' H25' 119.9 . .
C24' C25' H25' 119.9 . .
C25' C26' H26C 120.0 . .
C25' C26' H26D 120.0 . .
H26C C26' H26D 120.0 . .
C28' C27' Si1 119.3(19) . .
C28' C27' H27C 107.5 . .
Si1 C27' H27C 107.5 . .
C28' C27' H27D 107.5 . .
Si1 C27' H27D 107.5 . .
H27C C27' H27D 107.0 . .
C29' C28' C27' 128(2) . .
C29' C28' H28' 115.8 . .
C27' C28' H28' 115.8 . .
C28' C29' H29C 120.0 . .
C28' C29' H29D 120.0 . .
H29C C29' H29D 120.0 . .
C34' Si2 C31' 114.3(7) . .
C34' Si2 C34 60.1(6) . .
C31' Si2 C34 57.7(7) . .
C34' Si2 C30 52.2(6) . .
C31' Si2 C30 142.1(4) . .
C34 Si2 C30 109.5(5) . .
C34' Si2 C31 134.9(6) . .
C31' Si2 C31 60.8(7) . .
C34 Si2 C31 112.5(7) . .
C30 Si2 C31 101.8(7) . .
C34' Si2 C20 111.6(4) . .
C31' Si2 C20 109.6(3) . .
C34 Si2 C20 112.5(4) . .
C30 Si2 C20 108.2(3) . .
C31 Si2 C20 111.7(4) . .
C34' Si2 C30' 111.9(7) . .
C31' Si2 C30' 101.0(7) . .
C34 Si2 C30' 138.7(6) . .
C30 Si2 C30' 63.8(6) . .
C31 Si2 C30' 41.1(7) . .
C20 Si2 C30' 108.0(5) . .
Si2 C30 H30A 109.5 . .
Si2 C30 H30B 109.5 . .
Si2 C30 H30C 109.5 . .
C32 C31 Si2 119.0(10) . .
C32 C31 H31A 107.6 . .
Si2 C31 H31A 107.6 . .
C32 C31 H31B 107.6 . .
Si2 C31 H31B 107.6 . .
H31A C31 H31B 107.0 . .
C33 C32 C31 143(2) . .
C33 C32 H32 108.5 . .
C31 C32 H32 108.5 . .
C32 C33 H33A 120.0 . .
C32 C33 H33B 120.0 . .
H33A C33 H33B 120.0 . .
C35 C34 Si2 117.1(9) . .
C35 C34 H34A 108.0 . .
Si2 C34 H34A 108.0 . .
C35 C34 H34B 108.0 . .
Si2 C34 H34B 108.0 . .
H34A C34 H34B 107.3 . .
C36 C35 C34 114.5(15) . .
C36 C35 H35 122.8 . .
C34 C35 H35 122.8 . .
C35 C36 H36A 120.0 . .
C35 C36 H36B 120.0 . .
H36A C36 H36B 120.0 . .
Si2 C30' H30D 109.5 . .
Si2 C30' H30E 109.5 . .
H30D C30' H30E 109.5 . .
Si2 C30' H30F 109.5 . .
H30D C30' H30F 109.5 . .
H30E C30' H30F 109.5 . .
C32' C31' Si2 99.7(9) . .
C32' C31' H31C 111.8 . .
Si2 C31' H31C 111.8 . .
C32' C31' H31D 111.8 . .
Si2 C31' H31D 111.8 . .
H31C C31' H31D 109.5 . .
C33' C32' C31' 140(2) . .
C33' C32' H32' 109.8 . .
C31' C32' H32' 109.8 . .
C32' C33' H33C 120.0 . .
C32' C33' H33D 120.0 . .
H33C C33' H33D 120.0 . .
C35' C34' Si2 118.9(10) . .
C35' C34' H34C 107.6 . .
Si2 C34' H34C 107.6 . .
C35' C34' H34D 107.6 . .
Si2 C34' H34D 107.6 . .
H34C C34' H34D 107.0 . .
C36' C35' C34' 124.9(17) . .
C36' C35' H35' 117.5 . .
C34' C35' H35' 117.5 . .
C35' C36' H36C 120.0 . .
C35' C36' H36D 120.0 . .
H36C C36' H36D 120.0 . .

loop_
_geom_bond_atom_site_label_1
_geom_bond_atom_site_label_2
_geom_bond_distance
_geom_bond_site_symmetry_2
N2 C6 1.407(3) .
N2 C9 1.440(3) .
N1 C4 1.413(3) .
N1 C1 1.442(3) .
N1 H1 0.84(3) .
C5 C4 1.460(4) .
C5 C6 1.467(4) .
C5 C11 1.540(3) .
C4 C3 1.497(4) .
C14 C15 1.443(4) .
C14 C13 1.477(4) .
C14 Si1 1.935(3) .
C11 C12 1.437(4) .
C11 C16 1.470(4) .
C9 C10 1.447(3) .
C9 C8 1.492(4) .
C8 C7 1.391(4) .
C8 H8 0.9300 .
C17 C18 1.459(4) .
C17 C22 1.463(4) .
C17 C10 1.579(3) .
C6 C7 1.517(4) .
C7 H7 0.9300 .
C12 C13 1.421(4) .
C12 H12 0.9300 .
C10 C1 1.448(4) 2_576
C2 C3 1.406(4) .
C2 C1 1.466(4) .
C2 H2 0.9300 .
C1 C10 1.448(4) 2_576
C3 H3 0.9300 .
C15 C16 1.426(4) .
C15 H15 0.9300 .
C16 H16 0.9300 .
C13 H13 0.9300 .
C18 C19 1.462(4) .
C18 H18 0.9300 .
C22 C21 1.454(4) .
C22 H22 0.9300 .
C20 C21 1.461(5) .
C20 C19 1.468(5) .
C20 Si2 1.977(3) .
C19 H19 0.9300 .
C21 H21 0.9300 .
Si1 C23' 1.87(3) .
Si1 C27' 1.916(18) .
Si1 C24' 1.937(17) .
Si1 C23 1.964(8) .
Si1 C24 1.958(8) .
Si1 C27 1.992(9) .
C23 H23A 0.9600 .
C23 H23B 0.9600 .
C23 H23C 0.9600 .
C24 C25 1.559(11) .
C24 H24A 0.9700 .
C24 H24B 0.9700 .
C25 C26 1.337(10) .
C25 H25 0.9300 .
C26 H26A 0.9300 .
C26 H26B 0.9300 .
C27 C28 1.561(9) .
C27 H27A 0.9700 .
C27 H27B 0.9700 .
C28 C29 1.304(8) .
C28 H28 0.9300 .
C29 H29A 0.9300 .
C29 H29B 0.9300 .
C23' H23D 0.9600 .
C23' H23E 0.9600 .
C23' H23F 0.9600 .
C24' C25' 1.580(16) .
C24' H24C 0.9700 .
C24' H24D 0.9700 .
C25' C26' 1.298(15) .
C25' H25' 0.9300 .
C26' H26C 0.9300 .
C26' H26D 0.9300 .
C27' C28' 1.559(15) .
C27' H27C 0.9700 .
C27' H27D 0.9700 .
C28' C29' 1.303(15) .
C28' H28' 0.9300 .
C29' H29C 0.9300 .
C29' H29D 0.9300 .
Si2 C34' 1.783(10) .
Si2 C31' 1.948(10) .
Si2 C34 1.954(10) .
Si2 C30 1.954(8) .
Si2 C31 1.957(12) .
Si2 C30' 2.032(14) .
C30 H30A 0.9600 .
C30 H30B 0.9600 .
C30 H30C 0.9600 .
C31 C32 1.554(14) .
C31 H31A 0.9700 .
C31 H31B 0.9700 .
C32 C33 1.193(14) .
C32 H32 0.9300 .
C33 H33A 0.9300 .
C33 H33B 0.9300 .
C34 C35 1.548(14) .
C34 H34A 0.9700 .
C34 H34B 0.9700 .
C35 C36 1.311(12) .
C35 H35 0.9300 .
C36 H36A 0.9300 .
C36 H36B 0.9300 .
C30' H30D 0.9600 .
C30' H30E 0.9600 .
C30' H30F 0.9600 .
C31' C32' 1.597(12) .
C31' H31C 0.9700 .
C31' H31D 0.9700 .
C32' C33' 1.284(13) .
C32' H32' 0.9300 .
C33' H33C 0.9300 .
C33' H33D 0.9300 .
C34' C35' 1.516(15) .
C34' H34C 0.9700 .
C34' H34D 0.9700 .
C35' C36' 1.301(12) .
C35' H35' 0.9300 .
C36' H36C 0.9300 .
C36' H36D 0.9300 .

loop_
_geom_torsion_atom_site_label_1
_geom_torsion_atom_site_label_2
_geom_torsion_atom_site_label_3
_geom_torsion_atom_site_label_4
_geom_torsion
_geom_torsion_site_symmetry_4
C1 N1 C4 C5 178.1(2) .
C1 N1 C4 C3 -0.9(3) .
C6 C5 C4 N1 2.8(4) .
C11 C5 C4 N1 -176.2(2) .
C6 C5 C4 C3 -178.4(3) .
C11 C5 C4 C3 2.6(4) .
C4 C5 C11 C12 -73.4(3) .
C6 C5 C11 C12 107.5(3) .
C4 C5 C11 C16 106.4(3) .
C6 C5 C11 C16 -72.7(3) .
C6 N2 C9 C10 179.9(2) .
C6 N2 C9 C8 -0.4(3) .
N2 C9 C8 C7 0.7(3) .
C10 C9 C8 C7 -179.6(2) .
C9 N2 C6 C5 177.7(2) .
C9 N2 C6 C7 0.0(3) .
C4 C5 C6 N2 -3.8(4) .
C11 C5 C6 N2 175.1(2) .
C4 C5 C6 C7 173.6(2) .
C11 C5 C6 C7 -7.5(4) .
C9 C8 C7 C6 -0.7(3) .
N2 C6 C7 C8 0.5(3) .
C5 C6 C7 C8 -177.3(2) .
C16 C11 C12 C13 -0.9(4) .
C5 C11 C12 C13 179.0(3) .
N2 C9 C10 C1 1.6(4) 2_576
C8 C9 C10 C1 -178.1(2) 2_576
N2 C9 C10 C17 179.8(2) .
C8 C9 C10 C17 0.1(4) .
C18 C17 C10 C9 67.6(4) .
C22 C17 C10 C9 -114.2(3) .
C18 C17 C10 C1 -114.1(3) 2_576
C22 C17 C10 C1 64.1(4) 2_576
C4 N1 C1 C10 -177.8(2) 2_576
C4 N1 C1 C2 1.2(3) .
C3 C2 C1 N1 -1.1(3) .
C3 C2 C1 C10 178.0(3) 2_576
C1 C2 C3 C4 0.5(3) .
N1 C4 C3 C2 0.2(3) .
C5 C4 C3 C2 -178.8(3) .
C13 C14 C15 C16 -0.7(4) .
Si1 C14 C15 C16 178.7(2) .
C14 C15 C16 C11 -0.2(5) .
C12 C11 C16 C15 1.0(4) .
C5 C11 C16 C15 -178.9(3) .
C11 C12 C13 C14 0.0(5) .
C15 C14 C13 C12 0.8(4) .
Si1 C14 C13 C12 -178.6(2) .
C22 C17 C18 C19 -2.0(5) .
C10 C17 C18 C19 176.2(3) .
C18 C17 C22 C21 1.4(5) .
C10 C17 C22 C21 -176.8(3) .
C17 C18 C19 C20 1.1(5) .
C21 C20 C19 C18 0.4(5) .
Si2 C20 C19 C18 -175.0(3) .
C17 C22 C21 C20 0.1(6) .
C19 C20 C21 C22 -1.0(6) .
Si2 C20 C21 C22 174.6(3) .
C15 C14 Si1 C23' 41.3(12) .
C13 C14 Si1 C23' -139.3(12) .
C15 C14 Si1 C27' -77.9(11) .
C13 C14 Si1 C27' 101.5(11) .
C15 C14 Si1 C24' 165.2(14) .
C13 C14 Si1 C24' -15.4(14) .
C15 C14 Si1 C23 42.4(5) .
C13 C14 Si1 C23 -138.2(5) .
C15 C14 Si1 C24 163.7(7) .
C13 C14 Si1 C24 -16.9(7) .
C15 C14 Si1 C27 -75.3(5) .
C13 C14 Si1 C27 104.0(5) .
C23' Si1 C24 C25 -41.3(19) .
C27' Si1 C24 C25 81.8(16) .
C24' Si1 C24 C25 143(42) .
C14 Si1 C24 C25 -162.9(9) .
C23 Si1 C24 C25 -40.6(13) .
C27 Si1 C24 C25 76.8(14) .
Si1 C24 C25 C26 -95.4(12) .
C23' Si1 C27 C28 179.1(16) .
C27' Si1 C27 C28 -30(22) .
C24' Si1 C27 C28 55.5(14) .
C14 Si1 C27 C28 -61.3(12) .
C23 Si1 C27 C28 177.3(11) .
C24 Si1 C27 C28 57.3(14) .
Si1 C27 C28 C29 -114.0(15) .
C23' Si1 C24' C25' -75(3) .
C27' Si1 C24' C25' 48(3) .
C14 Si1 C24' C25' 162.7(19) .
C23 Si1 C24' C25' -75(3) .
C24 Si1 C24' C25' -71(39) .
C27 Si1 C24' C25' 43(3) .
Si1 C24' C25' C26' 106(2) .
C23' Si1 C27' C28' -167(3) .
C24' Si1 C27' C28' 67(4) .
C14 Si1 C27' C28' -47(3) .
C23 Si1 C27' C28' -169(2) .
C24 Si1 C27' C28' 69(3) .
C27 Si1 C27' C28' 164(26) .
Si1 C27' C28' C29' -114(4) .
C21 C20 Si2 C34' -99.7(6) .
C19 C20 Si2 C34' 75.6(6) .
C21 C20 Si2 C31' 132.7(7) .
C19 C20 Si2 C31' -52.0(8) .
C21 C20 Si2 C34 -165.1(5) .
C19 C20 Si2 C34 10.2(6) .
C21 C20 Si2 C30 -44.0(5) .
C19 C20 Si2 C30 131.3(5) .
C21 C20 Si2 C31 67.3(8) .
C19 C20 Si2 C31 -117.4(8) .
C21 C20 Si2 C30' 23.6(7) .
C19 C20 Si2 C30' -161.1(7) .
C34' Si2 C31 C32 12(2) .
C31' Si2 C31 C32 108.7(17) .
C34 Si2 C31 C32 82.0(17) .
C30 Si2 C31 C32 -35.1(17) .
C20 Si2 C31 C32 -150.4(14) .
C30' Si2 C31 C32 -57.6(15) .
Si2 C31 C32 C33 -80(3) .
C34' Si2 C34 C35 -32.8(11) .
C31' Si2 C34 C35 169.5(13) .
C30 Si2 C34 C35 -50.4(12) .
C31 Si2 C34 C35 -162.8(10) .
C20 Si2 C34 C35 69.9(11) .
C30' Si2 C34 C35 -122.6(13) .
Si2 C34 C35 C36 129.2(16) .
C34' Si2 C31' C32' 68.4(13) .
C34 Si2 C31' C32' 89.6(12) .
C30 Si2 C31' C32' 9.3(18) .
C31 Si2 C31' C32' -61.0(11) .
C20 Si2 C31' C32' -165.5(10) .
C30' Si2 C31' C32' -51.8(12) .
Si2 C31' C32' C33' 91(3) .
C31' Si2 C34' C35' 65.6(12) .
C34 Si2 C34' C35' 44.9(11) .
C30 Si2 C34' C35' -156.2(13) .
C31 Si2 C34' C35' 137.8(13) .
C20 Si2 C34' C35' -59.4(12) .
C30' Si2 C34' C35' 179.5(11) .
Si2 C34' C35' C36' -133.7(16) .
